data_7700579
loop_
_publ_author_name
'Kotani, Hiroaki'
'Shimomura, Hinatsu'
'Horimoto, Momoka'
'Ishizuka, Tomoya'
'Shiota, Yoshihito'
'Yoshizawa, Kazunari'
'Yanagisawa, Sachiko'
'Kawahara-Nakagawa, Yuka'
'Kubo, Minoru'
'Kojima, Takahiko'

_publ_section_title
;
 Fundamental electron-transfer and proton-coupled electron-transfer
 properties of Ru(iv)-oxo complexes.
;
_journal_issue 35
_journal_name_full 'Dalton transactions (Cambridge, England : 2003)'
_journal_page_first 13154
_journal_page_last 13161
_journal_paper_doi 10.1039/c9dt02734c
_journal_volume 48
_journal_year 2019
_chemical_formula_sum 'C25 H21 Cl2 N5 O9 Ru'
_chemical_formula_weight 707.44
_space_group_crystal_system monoclinic
_space_group_IT_number 14
_space_group_name_Hall '-P 2ybc'
_space_group_name_H-M_alt 'P 1 21/c 1'
_symmetry_space_group_name_Hall '-P 2ybc'
_symmetry_space_group_name_H-M 'P 1 21/c 1'
_atom_sites_solution_hydrogens geom
_audit_creation_method SHELXL-2017/1
_audit_update_record
;
2019-07-03 deposited with the CCDC.    2019-07-16 downloaded from the CCDC.
;
_cell_angle_alpha 90
_cell_angle_beta 103.683(9)
_cell_angle_gamma 90
_cell_formula_units_Z 4
_cell_length_a 13.4843(11)
_cell_length_b 17.0634(13)
_cell_length_c 12.1072(12)
_cell_measurement_reflns_used 3449
_cell_measurement_temperature 90(2)
_cell_measurement_theta_max 56.8760
_cell_measurement_theta_min 3.3250
_cell_volume 2706.7(4)
_computing_cell_refinement 'CrysAlisPro 1.171.40.21a (Rigaku OD, 2018)'
_computing_data_collection 'CrysAlisPro 1.171.40.21a (Rigaku OD, 2018)'
_computing_data_reduction 'CrysAlisPro 1.171.40.21a (Rigaku OD, 2018)'
_computing_molecular_graphics ?Yadokari-XG?
_computing_publication_material ?Yadokari-XG?
_computing_structure_refinement 'SHELXL-2017/1 (Sheldrick, 2017)'
_computing_structure_solution 'SHELXT 2014/5 (Sheldrick, 2014)'
_diffrn_ambient_temperature 93(2)
_diffrn_measured_fraction_theta_full 0.971
_diffrn_measured_fraction_theta_max 0.971
_diffrn_measurement_device_type 'XtaLAB AFC12 (RINC): Kappa single'
_diffrn_radiation_type CuKa
_diffrn_radiation_wavelength 1.54184
_diffrn_reflns_av_R_equivalents 0.0715
_diffrn_reflns_av_unetI/netI 0.0532
_diffrn_reflns_Laue_measured_fraction_full 0.971
_diffrn_reflns_Laue_measured_fraction_max 0.971
_diffrn_reflns_limit_h_max 14
_diffrn_reflns_limit_h_min -15
_diffrn_reflns_limit_k_max 19
_diffrn_reflns_limit_k_min -18
_diffrn_reflns_limit_l_max 13
_diffrn_reflns_limit_l_min -11
_diffrn_reflns_number 14530
_diffrn_reflns_point_group_measured_fraction_full 0.971
_diffrn_reflns_point_group_measured_fraction_max 0.971
_diffrn_reflns_theta_full 62.098
_diffrn_reflns_theta_max 62.098
_diffrn_reflns_theta_min 3.373
_diffrn_source 'Rotating-anode X-ray tube (dual wavelength)'
_exptl_absorpt_coefficient_mu 7.070
_exptl_absorpt_correction_T_max 1.00000
_exptl_absorpt_correction_T_min 0.85432
_exptl_absorpt_correction_type multi-scan
_exptl_crystal_colour yellow
_exptl_crystal_density_diffrn 1.736
_exptl_crystal_description platelet
_exptl_crystal_F_000 1424
_exptl_crystal_size_max 0.10
_exptl_crystal_size_mid 0.02
_exptl_crystal_size_min 0.01
_refine_diff_density_max 1.460
_refine_diff_density_min -0.383
_refine_diff_density_rms 0.116
_refine_ls_extinction_method none
_refine_ls_goodness_of_fit_ref 0.965
_refine_ls_hydrogen_treatment constr
_refine_ls_matrix_type full
_refine_ls_number_parameters 453
_refine_ls_number_reflns 4147
_refine_ls_number_restraints 58
_refine_ls_restrained_S_all 0.971
_refine_ls_R_factor_all 0.1223
_refine_ls_R_factor_gt 0.0789
_refine_ls_shift/su_max 0.008
_refine_ls_shift/su_mean 0.002
_refine_ls_structure_factor_coef Fsqd
_refine_ls_weighting_details 'w=1/[?s^2^(Fo^2^)+(0.1495P)^2^] where P=(Fo^2^+2Fc^2^)/3'
_refine_ls_weighting_scheme calc
_refine_ls_wR_factor_gt 0.2045
_refine_ls_wR_factor_ref 0.2319
_reflns_Friedel_coverage 0.000
_reflns_number_gt 2285
_reflns_number_total 4147
_reflns_threshold_expression 'I > 2?s(I)'
_cod_data_source_file c9dt02734c2.cif
_cod_data_source_block ydkr_a
_cod_depositor_comments 'Adding full bibliography for 7700578--7700580.cif.'
_cod_database_code 7700579
_shelx_shelxl_version_number 2017/1
_shelx_space_group_comment
;
The symmetry employed for this shelxl refinement is uniquely defined
by the following loop, which should always be used as a source of
symmetry information in preference to the above space-group names.
They are only intended as comments.
;

loop_
_space_group_symop_operation_xyz
'x, y, z'
'-x, y+1/2, -z+1/2'
'-x, -y, -z'
'x, -y-1/2, z-1/2'

loop_
_atom_site_label
_atom_site_type_symbol
_atom_site_fract_x
_atom_site_fract_y
_atom_site_fract_z
_atom_site_U_iso_or_equiv
_atom_site_adp_type
_atom_site_occupancy
_atom_site_site_symmetry_order
_atom_site_calc_flag
_atom_site_refinement_flags_posn
_atom_site_refinement_flags_adp
_atom_site_refinement_flags_occupancy
_atom_site_disorder_assembly
_atom_site_disorder_group
Ru1 Ru 0.23788(6) 0.52804(4) 0.21711(6) 0.0977(4) Uani 1 1 d . . . . .
Cl1 Cl -0.1061(2) 0.35206(18) 0.3692(3) 0.1204(9) Uani 1 1 d D U . . .
Cl2 Cl 0.6136(2) 0.8113(2) 0.5967(3) 0.1237(9) Uani 1 1 d D U . . .
O1 O 0.2497(5) 0.5675(4) 0.0834(6) 0.112(2) Uani 1 1 d . . . . .
O2 O -0.0665(7) 0.3758(5) 0.4903(9) 0.118(3) Uani 0.819(13) 1 d . . P A 1
O3 O -0.1527(9) 0.2748(6) 0.3809(10) 0.141(4) Uani 0.819(13) 1 d . . P A 1
O4 O -0.0185(9) 0.3363(7) 0.3267(11) 0.162(5) Uani 0.819(13) 1 d . . P A 1
O5 O -0.1827(10) 0.4028(8) 0.3049(15) 0.183(6) Uani 0.819(13) 1 d . . P A 1
O6 O -0.2081(16) 0.3767(18) 0.385(3) 0.104(11) Uani 0.181(13) 1 d D . P A 2
O7 O -0.071(3) 0.291(2) 0.445(3) 0.21(2) Uani 0.181(13) 1 d D U P A 2
O8 O -0.128(3) 0.325(3) 0.2506(19) 0.18(3) Uani 0.181(13) 1 d D . P A 2
O9 O -0.048(3) 0.4213(16) 0.377(3) 0.16(2) Uani 0.181(13) 1 d D . P A 2
O10 O 0.7085(10) 0.7959(14) 0.6615(13) 0.178(8) Uani 0.75(2) 1 d . . P B 1
O11 O 0.6018(11) 0.7784(12) 0.4890(13) 0.185(9) Uani 0.75(2) 1 d . . P B 1
O12 O 0.5377(12) 0.7934(16) 0.6501(17) 0.217(12) Uani 0.75(2) 1 d D . P B 1
O13 O 0.6080(17) 0.8924(8) 0.5745(15) 0.209(9) Uani 0.75(2) 1 d D . P B 1
O14 O 0.720(2) 0.776(2) 0.643(4) 0.23(4) Uani 0.25(2) 1 d D . P B 2
O15 O 0.607(3) 0.846(3) 0.499(3) 0.24(4) Uani 0.25(2) 1 d D . P B 2
O16 O 0.546(2) 0.7432(13) 0.594(3) 0.120(13) Uani 0.25(2) 1 d D . P B 2
O17 O 0.597(3) 0.859(2) 0.689(3) 0.159(18) Uani 0.25(2) 1 d D U P B 2
N1 N 0.3873(7) 0.4865(5) 0.2614(8) 0.104(2) Uani 1 1 d . . . . .
N2 N 0.2465(8) 0.4754(4) 0.3813(7) 0.100(2) Uani 1 1 d . . . . .
N3 N 0.1760(7) 0.4241(5) 0.1504(7) 0.105(2) Uani 1 1 d . . . . .
N4 N 0.0848(6) 0.5534(6) 0.1873(7) 0.102(2) Uani 1 1 d . . . . .
N5 N 0.2905(6) 0.6333(4) 0.2974(7) 0.093(2) Uani 1 1 d . . . . .
C1 C 0.4507(10) 0.4940(7) 0.1949(12) 0.120(4) Uani 1 1 d . . . . .
H1 H 0.430017 0.521561 0.125036 0.144 Uiso 1 1 calc R U . . .
C2 C 0.5528(11) 0.4603(8) 0.2280(16) 0.146(5) Uani 1 1 d . . . . .
H2 H 0.600789 0.464651 0.182172 0.175 Uiso 1 1 calc R U . . .
C3 C 0.5744(12) 0.4213(8) 0.3319(15) 0.137(5) Uani 1 1 d . . . . .
H3 H 0.640319 0.398774 0.356764 0.165 Uiso 1 1 calc R U . . .
C4 C 0.5110(11) 0.4133(7) 0.3982(14) 0.139(5) Uani 1 1 d . . . . .
H4 H 0.530461 0.385614 0.468072 0.166 Uiso 1 1 calc R U . . .
C5 C 0.4131(9) 0.4468(6) 0.3628(11) 0.115(4) Uani 1 1 d . . . . .
C6 C 0.3366(10) 0.4408(6) 0.4297(10) 0.112(3) Uani 1 1 d . . . . .
C7 C 0.3527(11) 0.4031(6) 0.5385(11) 0.122(4) Uani 1 1 d . . . . .
H5 H 0.415212 0.377637 0.572221 0.147 Uiso 1 1 calc R U . . .
C8 C 0.2734(14) 0.4057(8) 0.5914(12) 0.141(5) Uani 1 1 d . . . . .
H6 H 0.282776 0.385260 0.666170 0.169 Uiso 1 1 calc R U . . .
C9 C 0.1836(13) 0.4363(8) 0.5404(11) 0.141(5) Uani 1 1 d . . . . .
H7 H 0.127935 0.433460 0.575792 0.170 Uiso 1 1 calc R U . . .
C10 C 0.1713(11) 0.4724(6) 0.4355(11) 0.120(4) Uani 1 1 d . . . . .
H8 H 0.107402 0.495642 0.401245 0.145 Uiso 1 1 calc R U . . .
C11 C 0.2284(11) 0.3617(7) 0.1287(10) 0.130(4) Uani 1 1 d . . . . .
H9 H 0.300441 0.365608 0.140420 0.156 Uiso 1 1 calc R U . . .
C12 C 0.1811(14) 0.2918(7) 0.0896(11) 0.142(4) Uani 1 1 d . . . . .
H10 H 0.220604 0.248303 0.076240 0.170 Uiso 1 1 calc R U . . .
C13 C 0.0786(14) 0.2854(9) 0.0706(12) 0.144(5) Uani 1 1 d . . . . .
H11 H 0.045770 0.237721 0.042476 0.173 Uiso 1 1 calc R U . . .
C14 C 0.0205(13) 0.3499(10) 0.0927(10) 0.144(5) Uani 1 1 d . . . . .
H12 H -0.051540 0.346440 0.081055 0.172 Uiso 1 1 calc R U . . .
C15 C 0.0731(11) 0.4196(7) 0.1327(9) 0.115(3) Uani 1 1 d . . . . .
C16 C 0.0212(9) 0.4919(8) 0.1500(9) 0.113(3) Uani 1 1 d . . . . .
C17 C -0.0839(9) 0.4980(10) 0.1299(10) 0.123(4) Uani 1 1 d . . . . .
H13 H -0.126532 0.454391 0.102561 0.147 Uiso 1 1 calc R U . . .
C18 C -0.1245(9) 0.5674(11) 0.1500(10) 0.138(5) Uani 1 1 d . . . . .
H14 H -0.196459 0.571404 0.139197 0.166 Uiso 1 1 calc R U . . .
C19 C -0.0634(9) 0.6348(9) 0.1868(9) 0.122(4) Uani 1 1 d . . . . .
H15 H -0.092443 0.683434 0.200630 0.146 Uiso 1 1 calc R U . . .
C20 C 0.0436(9) 0.6251(8) 0.2016(9) 0.117(3) Uani 1 1 d . . . . .
H16 H 0.087380 0.669105 0.221874 0.140 Uiso 1 1 calc R U . . .
C21 C 0.2557(8) 0.6629(6) 0.3845(9) 0.100(3) Uani 1 1 d . . . . .
H17 H 0.205631 0.634275 0.411200 0.121 Uiso 1 1 calc R U . . .
C22 C 0.2906(9) 0.7348(6) 0.4375(9) 0.111(3) Uani 1 1 d . . . . .
H18 H 0.264998 0.754809 0.498529 0.133 Uiso 1 1 calc R U . . .
C23 C 0.3637(9) 0.7746(7) 0.3967(11) 0.114(3) Uani 1 1 d . . . . .
H19 H 0.388096 0.823407 0.430048 0.137 Uiso 1 1 calc R U . . .
C24 C 0.4017(8) 0.7463(7) 0.3110(10) 0.110(3) Uani 1 1 d . . . . .
H20 H 0.453294 0.773828 0.285372 0.132 Uiso 1 1 calc R U . . .
C25 C 0.3620(8) 0.6739(6) 0.2599(9) 0.101(3) Uani 1 1 d . . . . .
H21 H 0.386528 0.653875 0.198113 0.121 Uiso 1 1 calc R U . . .

loop_
_atom_site_aniso_label
_atom_site_aniso_U_11
_atom_site_aniso_U_22
_atom_site_aniso_U_33
_atom_site_aniso_U_23
_atom_site_aniso_U_13
_atom_site_aniso_U_12
Ru1 0.0892(6) 0.0938(6) 0.0992(6) 0.0041(4) 0.0005(4) 0.0032(4)
Cl1 0.113(2) 0.117(2) 0.129(2) 0.0121(17) 0.0258(17) 0.0098(17)
Cl2 0.0956(18) 0.152(3) 0.117(2) -0.0283(19) 0.0109(16) -0.0155(17)
O1 0.111(5) 0.113(5) 0.109(5) 0.002(4) 0.020(4) 0.003(4)
O2 0.107(6) 0.113(6) 0.137(8) -0.031(5) 0.035(5) 0.004(5)
O3 0.142(9) 0.128(8) 0.162(9) -0.015(6) 0.053(7) -0.034(6)
O4 0.146(9) 0.184(10) 0.192(12) -0.005(9) 0.111(9) -0.006(8)
O5 0.148(10) 0.176(12) 0.223(16) 0.041(11) 0.041(9) 0.047(9)
O6 0.100(18) 0.10(2) 0.11(3) 0.03(2) 0.017(18) 0.017(17)
O7 0.23(3) 0.19(2) 0.21(2) 0.063(18) 0.019(18) 0.011(18)
O8 0.18(5) 0.31(8) 0.06(2) -0.07(3) 0.05(3) -0.14(5)
O9 0.13(4) 0.20(5) 0.14(4) -0.12(4) 0.04(3) -0.09(4)
O10 0.082(8) 0.29(2) 0.130(10) 0.007(11) -0.032(7) 0.011(10)
O11 0.101(9) 0.29(2) 0.145(11) -0.107(12) 0.002(8) 0.009(12)
O12 0.142(12) 0.32(3) 0.219(19) 0.05(2) 0.108(13) 0.000(16)
O13 0.32(2) 0.125(11) 0.189(17) 0.003(10) 0.065(14) 0.084(12)
O14 0.13(2) 0.17(4) 0.42(10) 0.17(5) 0.12(4) 0.05(3)
O15 0.11(3) 0.34(10) 0.29(5) 0.19(6) 0.10(4) 0.04(5)
O16 0.14(2) 0.073(14) 0.16(3) -0.035(16) 0.05(2) -0.003(12)
O17 0.16(2) 0.14(2) 0.16(2) -0.058(17) 0.018(16) -0.015(16)
N1 0.098(6) 0.095(6) 0.116(7) -0.012(5) 0.018(5) 0.005(4)
N2 0.116(7) 0.075(5) 0.095(5) 0.001(4) -0.002(5) -0.003(4)
N3 0.099(6) 0.104(6) 0.102(6) 0.005(5) 0.005(5) 0.000(5)
N4 0.095(6) 0.109(6) 0.095(5) 0.007(4) 0.008(4) -0.004(5)
N5 0.085(5) 0.090(5) 0.099(6) 0.021(4) 0.014(4) 0.012(4)
C1 0.118(9) 0.108(7) 0.132(10) -0.013(7) 0.027(8) 0.009(7)
C2 0.108(10) 0.141(11) 0.184(15) -0.044(10) 0.026(9) -0.013(8)
C3 0.126(11) 0.121(10) 0.146(12) -0.030(9) -0.007(9) 0.028(8)
C4 0.117(10) 0.115(9) 0.159(13) -0.027(8) -0.016(9) 0.018(8)
C5 0.104(8) 0.085(6) 0.125(9) -0.009(6) -0.032(7) 0.008(6)
C6 0.126(10) 0.097(7) 0.099(8) -0.003(6) -0.002(7) -0.015(7)
C7 0.126(10) 0.106(7) 0.109(9) 0.015(6) -0.021(7) -0.017(7)
C8 0.157(13) 0.148(11) 0.099(9) -0.005(7) -0.010(9) -0.047(10)
C9 0.169(13) 0.133(9) 0.109(9) 0.013(8) 0.005(8) -0.062(9)
C10 0.132(10) 0.108(8) 0.115(9) 0.016(7) 0.016(7) -0.022(7)
C11 0.154(11) 0.095(8) 0.119(9) 0.000(6) -0.014(7) -0.017(8)
C12 0.183(15) 0.105(9) 0.124(9) 0.001(7) 0.009(9) -0.003(9)
C13 0.173(15) 0.126(11) 0.121(10) -0.008(8) 0.008(9) -0.056(11)
C14 0.162(12) 0.149(12) 0.107(8) 0.003(8) 0.006(8) -0.062(11)
C15 0.143(11) 0.115(9) 0.085(7) 0.004(6) 0.023(7) -0.022(8)
C16 0.107(8) 0.144(10) 0.077(6) 0.006(6) -0.002(5) -0.019(7)
C17 0.087(8) 0.173(12) 0.105(8) 0.010(8) 0.018(6) -0.001(8)
C18 0.084(8) 0.224(16) 0.096(8) 0.014(9) -0.001(6) -0.005(10)
C19 0.092(8) 0.175(11) 0.091(7) 0.018(7) 0.007(6) 0.026(8)
C20 0.109(8) 0.132(9) 0.099(7) 0.016(6) 0.004(6) 0.006(7)
C21 0.087(6) 0.106(7) 0.100(7) 0.018(6) 0.006(5) 0.001(5)
C22 0.115(8) 0.103(7) 0.101(7) -0.003(6) -0.001(6) 0.006(6)
C23 0.104(8) 0.109(8) 0.118(9) 0.011(7) 0.002(7) -0.018(6)
C24 0.104(8) 0.113(8) 0.104(8) 0.014(6) 0.008(6) 0.003(6)
C25 0.082(6) 0.104(7) 0.108(7) 0.007(6) 0.002(5) 0.014(5)

loop_
_atom_type_symbol
_atom_type_description
_atom_type_scat_dispersion_real
_atom_type_scat_dispersion_imag
_atom_type_scat_source
C C 0.0181 0.0091 'International Tables Vol C Tables 4.2.6.8 and 6.1.1.4'
H H 0.0000 0.0000 'International Tables Vol C Tables 4.2.6.8 and 6.1.1.4'
N N 0.0311 0.0180 'International Tables Vol C Tables 4.2.6.8 and 6.1.1.4'
O O 0.0492 0.0322 'International Tables Vol C Tables 4.2.6.8 and 6.1.1.4'
Cl Cl 0.3639 0.7018 'International Tables Vol C Tables 4.2.6.8 and 6.1.1.4'
Ru Ru 0.0552 3.2960 'International Tables Vol C Tables 4.2.6.8 and 6.1.1.4'

loop_
_geom_angle_atom_site_label_1
_geom_angle_atom_site_label_2
_geom_angle_atom_site_label_3
_geom_angle
O1 Ru1 N3 94.8(3)
O1 Ru1 N4 93.6(3)
N3 Ru1 N4 79.3(4)
O1 Ru1 N1 94.2(4)
N3 Ru1 N1 94.9(3)
N4 Ru1 N1 170.7(4)
O1 Ru1 N5 90.2(3)
N3 Ru1 N5 173.7(4)
N4 Ru1 N5 96.7(3)
N1 Ru1 N5 88.4(3)
O1 Ru1 N2 171.7(3)
N3 Ru1 N2 86.0(3)
N4 Ru1 N2 94.7(4)
N1 Ru1 N2 77.5(4)
N5 Ru1 N2 89.5(3)
O7 Cl1 O9 119.1(16)
O4 Cl1 O5 118.2(8)
O7 Cl1 O8 111.2(16)
O9 Cl1 O8 108.3(14)
O4 Cl1 O3 105.9(7)
O5 Cl1 O3 108.8(8)
O4 Cl1 O2 105.8(7)
O5 Cl1 O2 114.5(8)
O3 Cl1 O2 102.1(6)
O7 Cl1 O6 107.6(15)
O9 Cl1 O6 105.6(14)
O8 Cl1 O6 103.8(14)
O10 Cl2 O12 113.1(12)
O10 Cl2 O11 110.2(11)
O12 Cl2 O11 114.8(13)
O10 Cl2 O13 107.5(14)
O12 Cl2 O13 107.3(13)
O11 Cl2 O13 103.2(11)
O15 Cl2 O17 117.0(19)
O15 Cl2 O16 115.6(19)
O17 Cl2 O16 104.7(16)
O15 Cl2 O14 111.4(17)
O17 Cl2 O14 103.7(18)
O16 Cl2 O14 103.0(15)
C1 N1 C5 122.3(11)
C1 N1 Ru1 122.7(9)
C5 N1 Ru1 115.0(8)
C10 N2 C6 118.6(10)
C10 N2 Ru1 126.0(8)
C6 N2 Ru1 115.3(8)
C11 N3 C15 119.5(10)
C11 N3 Ru1 125.7(8)
C15 N3 Ru1 114.7(8)
C16 N4 C20 119.2(10)
C16 N4 Ru1 114.9(8)
C20 N4 Ru1 125.8(7)
C21 N5 C25 118.6(9)
C21 N5 Ru1 122.9(7)
C25 N5 Ru1 118.4(7)
N1 C1 C2 120.2(13)
N1 C1 H1 119.9
C2 C1 H1 119.9
C3 C2 C1 114.8(14)
C3 C2 H2 122.6
C1 C2 H2 122.6
C4 C3 C2 125.2(15)
C4 C3 H3 117.4
C2 C3 H3 117.4
C3 C4 C5 118.1(15)
C3 C4 H4 121.0
C5 C4 H4 121.0
N1 C5 C4 119.5(14)
N1 C5 C6 118.0(10)
C4 C5 C6 122.5(13)
N2 C6 C7 121.2(13)
N2 C6 C5 114.2(10)
C7 C6 C5 124.6(13)
C8 C7 C6 116.6(13)
C8 C7 H5 121.7
C6 C7 H5 121.7
C9 C8 C7 121.4(14)
C9 C8 H6 119.3
C7 C8 H6 119.3
C8 C9 C10 120.0(15)
C8 C9 H7 120.0
C10 C9 H7 120.0
N2 C10 C9 121.9(13)
N2 C10 H8 119.1
C9 C10 H8 119.1
N3 C11 C12 122.1(14)
N3 C11 H9 119.0
C12 C11 H9 119.0
C13 C12 C11 120.0(14)
C13 C12 H10 120.0
C11 C12 H10 120.0
C12 C13 C14 119.7(13)
C12 C13 H11 120.2
C14 C13 H11 120.2
C15 C14 C13 117.8(14)
C15 C14 H12 121.1
C13 C14 H12 121.1
N3 C15 C14 121.0(14)
N3 C15 C16 115.9(10)
C14 C15 C16 123.0(14)
N4 C16 C17 122.5(13)
N4 C16 C15 114.5(11)
C17 C16 C15 123.0(12)
C18 C17 C16 118.4(13)
C18 C17 H13 120.8
C16 C17 H13 120.8
C17 C18 C19 122.3(12)
C17 C18 H14 118.8
C19 C18 H14 118.8
C20 C19 C18 116.2(12)
C20 C19 H15 121.9
C18 C19 H15 121.9
N4 C20 C19 121.1(11)
N4 C20 H16 119.5
C19 C20 H16 119.5
N5 C21 C22 122.7(10)
N5 C21 H17 118.7
C22 C21 H17 118.7
C23 C22 C21 117.0(11)
C23 C22 H18 121.5
C21 C22 H18 121.5
C24 C23 C22 122.1(11)
C24 C23 H19 118.9
C22 C23 H19 118.9
C23 C24 C25 118.1(11)
C23 C24 H20 121.0
C25 C24 H20 121.0
N5 C25 C24 121.5(10)
N5 C25 H21 119.3
C24 C25 H21 119.3

loop_
_geom_bond_atom_site_label_1
_geom_bond_atom_site_label_2
_geom_bond_distance
Ru1 O1 1.794(7)
Ru1 N3 2.044(9)
Ru1 N4 2.056(8)
Ru1 N1 2.083(9)
Ru1 N5 2.086(8)
Ru1 N2 2.159(9)
Cl1 O7 1.391(16)
Cl1 O9 1.409(16)
Cl1 O4 1.421(9)
Cl1 O5 1.429(13)
Cl1 O8 1.473(15)
Cl1 O3 1.482(10)
Cl1 O2 1.493(10)
Cl1 O6 1.493(16)
Cl2 O15 1.30(3)
Cl2 O10 1.358(11)
Cl2 O12 1.368(11)
Cl2 O11 1.395(13)
Cl2 O13 1.409(13)
Cl2 O17 1.448(17)
Cl2 O16 1.47(2)
Cl2 O14 1.54(3)
N1 C1 1.311(14)
N1 C5 1.373(15)
N2 C10 1.333(14)
N2 C6 1.353(14)
N3 C11 1.337(15)
N3 C15 1.356(14)
N4 C16 1.364(14)
N4 C20 1.371(14)
N5 C21 1.350(12)
N5 C25 1.351(12)
C1 C2 1.458(18)
C1 H1 0.9500
C2 C3 1.39(2)
C2 H2 0.9500
C3 C4 1.311(18)
C3 H3 0.9500
C4 C5 1.409(16)
C4 H4 0.9500
C5 C6 1.458(17)
C6 C7 1.436(15)
C7 C8 1.372(18)
C7 H5 0.9500
C8 C9 1.328(19)
C8 H6 0.9500
C9 C10 1.385(16)
C9 H7 0.9500
C10 H8 0.9500
C11 C12 1.383(16)
C11 H9 0.9500
C12 C13 1.350(19)
C12 H10 0.9500
C13 C14 1.41(2)
C13 H11 0.9500
C14 C15 1.410(17)
C14 H12 0.9500
C15 C16 1.457(17)
C16 C17 1.385(16)
C17 C18 1.351(19)
C17 H13 0.9500
C18 C19 1.424(18)
C18 H14 0.9500
C19 C20 1.420(15)
C19 H15 0.9500
C20 H16 0.9500
C21 C22 1.412(14)
C21 H17 0.9500
C22 C23 1.381(15)
C22 H18 0.9500
C23 C24 1.350(15)
C23 H19 0.9500
C24 C25 1.427(14)
C24 H20 0.9500
C25 H21 0.9500

loop_
_geom_torsion_atom_site_label_1
_geom_torsion_atom_site_label_2
_geom_torsion_atom_site_label_3
_geom_torsion_atom_site_label_4
_geom_torsion
C5 N1 C1 C2 -0.5(16)
Ru1 N1 C1 C2 -177.0(8)
N1 C1 C2 C3 0.1(17)
C1 C2 C3 C4 0(2)
C2 C3 C4 C5 0(2)
C1 N1 C5 C4 0.5(15)
Ru1 N1 C5 C4 177.2(8)
C1 N1 C5 C6 -179.2(10)
Ru1 N1 C5 C6 -2.4(11)
C3 C4 C5 N1 -0.1(17)
C3 C4 C5 C6 179.6(12)
C10 N2 C6 C7 -1.6(14)
Ru1 N2 C6 C7 -179.7(7)
C10 N2 C6 C5 179.3(9)
Ru1 N2 C6 C5 1.3(11)
N1 C5 C6 N2 0.7(13)
C4 C5 C6 N2 -178.9(9)
N1 C5 C6 C7 -178.3(9)
C4 C5 C6 C7 2.0(16)
N2 C6 C7 C8 -1.5(16)
C5 C6 C7 C8 177.5(11)
C6 C7 C8 C9 5.0(18)
C7 C8 C9 C10 -5(2)
C6 N2 C10 C9 1.3(15)
Ru1 N2 C10 C9 179.1(8)
C8 C9 C10 N2 2.2(18)
C15 N3 C11 C12 -0.8(16)
Ru1 N3 C11 C12 176.1(8)
N3 C11 C12 C13 1.1(19)
C11 C12 C13 C14 -1(2)
C12 C13 C14 C15 1(2)
C11 N3 C15 C14 0.6(15)
Ru1 N3 C15 C14 -176.6(8)
C11 N3 C15 C16 -175.4(9)
Ru1 N3 C15 C16 7.4(11)
C13 C14 C15 N3 -0.7(17)
C13 C14 C15 C16 175.0(11)
C20 N4 C16 C17 -2.5(15)
Ru1 N4 C16 C17 177.5(8)
C20 N4 C16 C15 177.2(9)
Ru1 N4 C16 C15 -2.7(11)
N3 C15 C16 N4 -3.1(13)
C14 C15 C16 N4 -179.0(9)
N3 C15 C16 C17 176.7(10)
C14 C15 C16 C17 0.8(17)
N4 C16 C17 C18 -1.1(17)
C15 C16 C17 C18 179.1(11)
C16 C17 C18 C19 2.4(18)
C17 C18 C19 C20 -0.1(17)
C16 N4 C20 C19 4.9(14)
Ru1 N4 C20 C19 -175.1(7)
C18 C19 C20 N4 -3.6(15)
C25 N5 C21 C22 0.3(13)
Ru1 N5 C21 C22 -179.1(7)
N5 C21 C22 C23 -0.3(14)
C21 C22 C23 C24 -0.8(15)
C22 C23 C24 C25 1.7(15)
C21 N5 C25 C24 0.6(13)
Ru1 N5 C25 C24 -179.8(7)
C23 C24 C25 N5 -1.7(14)
